data_4325776
loop_
_publ_author_name
'Stephen Sproules'
'Priyabrata Banerjee'
'Thomas Weyherm\"uller'
'Yong Yan'
'James P. Donahue'
'Karl Wieghardt'

_publ_section_title
;
 Monoanionic Molybdenum and Tungsten Tris(dithiolene) Complexes: A
 Multifrequency EPR Study
;
_journal_name_full 'Inorganic Chemistry'
_journal_page_first 7106
_journal_page_last 7122
_journal_paper_doi 10.1021/ic2006265
_journal_volume 50
_journal_year 2011
_chemical_formula_moiety 'C42 H30 Mo S6, C H2 Cl2'
_chemical_formula_sum 'C43 H32 Cl2 Mo S6'
_chemical_formula_weight 907.89
_chemical_name_systematic
; 
 ? 
;
_space_group_IT_number 2
_symmetry_cell_setting triclinic
_symmetry_space_group_name_Hall '-P 1'
_symmetry_space_group_name_H-M 'P -1'
_atom_sites_solution_hydrogens geom
_atom_sites_solution_primary direct
_atom_sites_solution_secondary difmap
_audit_creation_method SHELXL-97
_cell_angle_alpha 108.470(4)
_cell_angle_beta 100.012(4)
_cell_angle_gamma 97.854(4)
_cell_formula_units_Z 4
_cell_length_a 11.9102(6)
_cell_length_b 16.7887(9)
_cell_length_c 22.286(2)
_cell_measurement_temperature 100(2)
_cell_volume 4073.7(5)
_computing_cell_refinement 'Bruker AXS Collect Software'
_computing_data_collection 'Bruker AXS Collect Software'
_computing_data_reduction 'Bruker AXS Collect Software'
_computing_structure_refinement 'SHELXL-97 (Sheldrick, 1997)'
_computing_structure_solution 'SHELXS-97 (Sheldrick, 1990)'
_diffrn_ambient_temperature 100(2)
_diffrn_measured_fraction_theta_full 0.996
_diffrn_measured_fraction_theta_max 0.996
_diffrn_measurement_device_type 'Bruker KappaCCD'
_diffrn_measurement_method '2308 images at 0.5 deg. stepwise rotation in omega and phi, 10 sec./frame'
_diffrn_radiation_monochromator graphite
_diffrn_radiation_source 'rotating anode'
_diffrn_radiation_type MoK\a
_diffrn_radiation_wavelength 0.71073
_diffrn_reflns_av_R_equivalents 0.0378
_diffrn_reflns_av_sigmaI/netI 0.0351
_diffrn_reflns_limit_h_max 18
_diffrn_reflns_limit_h_min -17
_diffrn_reflns_limit_k_max 24
_diffrn_reflns_limit_k_min -25
_diffrn_reflns_limit_l_max 33
_diffrn_reflns_limit_l_min -33
_diffrn_reflns_number 96279
_diffrn_reflns_theta_full 32.50
_diffrn_reflns_theta_max 32.50
_diffrn_reflns_theta_min 2.92
_exptl_absorpt_coefficient_mu 0.792
_exptl_absorpt_correction_T_max 0.782
_exptl_absorpt_correction_T_min 0.637
_exptl_absorpt_correction_type multi-scan
_exptl_absorpt_process_details 'Bruker SADABS 2006/1'
_exptl_crystal_colour black
_exptl_crystal_density_diffrn 1.480
_exptl_crystal_description 'opaque parallelepiped'
_exptl_crystal_F_000 1848
_exptl_crystal_size_max 0.53
_exptl_crystal_size_mid 0.49
_exptl_crystal_size_min 0.36
_refine_diff_density_max 2.124
_refine_diff_density_min -1.236
_refine_diff_density_rms 0.079
_refine_ls_extinction_method none
_refine_ls_goodness_of_fit_ref 1.029
_refine_ls_hydrogen_treatment constr
_refine_ls_matrix_type full
_refine_ls_number_parameters 968
_refine_ls_number_reflns 29361
_refine_ls_number_restraints 16
_refine_ls_restrained_S_all 1.031
_refine_ls_R_factor_all 0.0368
_refine_ls_R_factor_gt 0.0329
_refine_ls_shift/su_max 0.003
_refine_ls_shift/su_mean 0.000
_refine_ls_structure_factor_coef Fsqd
_refine_ls_weighting_details 'calc w=1/[\s^2^(Fo^2^)+(0.0278P)^2^+4.1510P] where P=(Fo^2^+2Fc^2^)/3'
_refine_ls_weighting_scheme calc
_refine_ls_wR_factor_gt 0.0823
_refine_ls_wR_factor_ref 0.0854
_reflns_number_gt 26718
_reflns_number_total 29361
_reflns_threshold_expression >2sigma(I)
_cod_data_source_file ic2006265_si_002_1.cif
_cod_data_source_block 1
_cod_database_code 4325776

loop_
_symmetry_equiv_pos_as_xyz
'x, y, z'
'-x, -y, -z'

loop_
_atom_site_label
_atom_site_type_symbol
_atom_site_fract_x
_atom_site_fract_y
_atom_site_fract_z
_atom_site_U_iso_or_equiv
_atom_site_adp_type
_atom_site_occupancy
_atom_site_symmetry_multiplicity
_atom_site_calc_flag
_atom_site_refinement_flags
_atom_site_disorder_assembly
_atom_site_disorder_group
Mo1 Mo 0.644223(10) 0.322374(7) 0.066360(5) 0.01347(3) Uani 1 1 d . . .
S1 S 0.58454(3) 0.20432(2) 0.097810(16) 0.01621(6) Uani 1 1 d . . .
Mo2 Mo 1.327561(10) 0.187842(7) 0.418089(5) 0.01420(3) Uani 1 1 d . . .
C2 C 0.64746(12) 0.12187(8) 0.06009(7) 0.0156(2) Uani 1 1 d . . .
C3 C 0.64295(12) 0.05106(9) 0.08638(7) 0.0168(2) Uani 1 1 d . . .
C4 C 0.66479(15) 0.07126(10) 0.15407(7) 0.0224(3) Uani 1 1 d . . .
H4 H 0.6836 0.1296 0.1820 0.027 Uiso 1 1 calc R . .
C5 C 0.65915(17) 0.00654(11) 0.18043(8) 0.0275(3) Uani 1 1 d . . .
H5 H 0.6737 0.0208 0.2263 0.033 Uiso 1 1 calc R . .
C6 C 0.63227(16) -0.07906(11) 0.13999(9) 0.0267(3) Uani 1 1 d . . .
H6 H 0.6289 -0.1233 0.1581 0.032 Uiso 1 1 calc R . .
C7 C 0.61035(14) -0.09972(10) 0.07292(8) 0.0231(3) Uani 1 1 d . . .
H7 H 0.5919 -0.1582 0.0453 0.028 Uiso 1 1 calc R . .
C8 C 0.61519(13) -0.03552(9) 0.04608(7) 0.0191(2) Uani 1 1 d . . .
H8 H 0.5996 -0.0503 0.0002 0.023 Uiso 1 1 calc R . .
C9 C 0.69024(12) 0.12429(9) 0.00661(7) 0.0158(2) Uani 1 1 d . . .
C10 C 0.72915(13) 0.05153(9) -0.03683(7) 0.0183(2) Uani 1 1 d . . .
C11 C 0.66664(16) 0.01153(11) -0.10138(8) 0.0253(3) Uani 1 1 d . . .
H11 H 0.6036 0.0337 -0.1178 0.030 Uiso 1 1 calc R . .
C12 C 0.6965(2) -0.06082(13) -0.14189(9) 0.0362(4) Uani 1 1 d . . .
H12 H 0.6532 -0.0882 -0.1856 0.043 Uiso 1 1 calc R . .
C13 C 0.7893(2) -0.09251(13) -0.11821(11) 0.0382(4) Uani 1 1 d . . .
H13 H 0.8095 -0.1419 -0.1456 0.046 Uiso 1 1 calc R . .
C14 C 0.85286(17) -0.05206(12) -0.05447(10) 0.0327(4) Uani 1 1 d . . .
H14 H 0.9171 -0.0735 -0.0386 0.039 Uiso 1 1 calc R . .
C15 C 0.82324(14) 0.01983(11) -0.01343(9) 0.0244(3) Uani 1 1 d . . .
H15 H 0.8669 0.0471 0.0302 0.029 Uiso 1 1 calc R . .
S16 S 0.69081(3) 0.21252(2) -0.016437(16) 0.01629(6) Uani 1 1 d . . .
S21 S 0.58634(3) 0.36750(2) -0.022408(17) 0.01758(6) Uani 1 1 d . . .
C22 C 0.43670(13) 0.35211(9) -0.03710(7) 0.0167(2) Uani 1 1 d . . .
C23 C 0.37630(13) 0.34593(9) -0.10301(7) 0.0174(2) Uani 1 1 d . . .
C24 C 0.41378(15) 0.40660(10) -0.12979(8) 0.0219(3) Uani 1 1 d . . .
H24 H 0.4743 0.4548 -0.1045 0.026 Uiso 1 1 calc R . .
C25 C 0.36262(17) 0.39660(12) -0.19348(8) 0.0277(3) Uani 1 1 d . . .
H25 H 0.3876 0.4385 -0.2113 0.033 Uiso 1 1 calc R . .
C26 C 0.27514(17) 0.32574(12) -0.23110(8) 0.0292(3) Uani 1 1 d . . .
H26 H 0.2420 0.3184 -0.2750 0.035 Uiso 1 1 calc R . .
C27 C 0.23606(16) 0.26557(11) -0.20457(8) 0.0265(3) Uani 1 1 d . . .
H27 H 0.1755 0.2175 -0.2301 0.032 Uiso 1 1 calc R . .
C28 C 0.28580(14) 0.27592(10) -0.14070(7) 0.0209(3) Uani 1 1 d . . .
H28 H 0.2582 0.2352 -0.1224 0.025 Uiso 1 1 calc R . .
C29 C 0.38041(13) 0.34318(9) 0.01046(7) 0.0173(2) Uani 1 1 d . . .
C30 C 0.25206(13) 0.33057(10) 0.00064(7) 0.0193(2) Uani 1 1 d . . .
C31 C 0.19209(15) 0.38712(11) -0.01933(8) 0.0236(3) Uani 1 1 d . . .
H31 H 0.2342 0.4377 -0.0221 0.028 Uiso 1 1 calc R . .
C32 C 0.07145(16) 0.36975(13) -0.03515(9) 0.0292(3) Uani 1 1 d . . .
H32 H 0.0313 0.4090 -0.0479 0.035 Uiso 1 1 calc R . .
C33 C 0.00872(16) 0.29528(14) -0.03246(9) 0.0317(4) Uani 1 1 d . . .
H33 H -0.0740 0.2827 -0.0448 0.038 Uiso 1 1 calc R . .
C34 C 0.06748(16) 0.23950(13) -0.01174(10) 0.0312(4) Uani 1 1 d . . .
H34 H 0.0248 0.1888 -0.0095 0.037 Uiso 1 1 calc R . .
C35 C 0.18879(15) 0.25740(11) 0.00577(9) 0.0256(3) Uani 1 1 d . . .
H35 H 0.2286 0.2199 0.0212 0.031 Uiso 1 1 calc R . .
S36 S 0.45977(3) 0.34738(2) 0.084176(17) 0.01768(6) Uani 1 1 d . . .
S41 S 0.82605(3) 0.40326(2) 0.069223(16) 0.01675(6) Uani 1 1 d . . .
C42 C 0.88930(12) 0.46953(9) 0.14801(7) 0.0166(2) Uani 1 1 d . . .
C43 C 0.99642(13) 0.53271(10) 0.15675(7) 0.0196(2) Uani 1 1 d . . .
C44 C 1.08222(14) 0.50779(11) 0.12341(8) 0.0243(3) Uani 1 1 d . . .
H44 H 1.0745 0.4493 0.0976 0.029 Uiso 1 1 calc R . .
C45 C 1.17892(16) 0.56799(15) 0.12783(10) 0.0345(4) Uani 1 1 d . . .
H45 H 1.2367 0.5506 0.1049 0.041 Uiso 1 1 calc R . .
C46 C 1.19102(19) 0.65363(15) 0.16574(11) 0.0415(5) Uani 1 1 d . . .
H46 H 1.2567 0.6949 0.1686 0.050 Uiso 1 1 calc R . .
C47 C 1.1068(2) 0.67855(13) 0.19937(10) 0.0389(5) Uani 1 1 d . . .
H47 H 1.1153 0.7370 0.2255 0.047 Uiso 1 1 calc R . .
C48 C 1.00985(17) 0.61882(11) 0.19532(8) 0.0277(3) Uani 1 1 d . . .
H48 H 0.9528 0.6365 0.2187 0.033 Uiso 1 1 calc R . .
C49 C 0.84092(12) 0.45945(9) 0.19775(7) 0.0167(2) Uani 1 1 d . . .
C50 C 0.89490(13) 0.50407(9) 0.26805(7) 0.0169(2) Uani 1 1 d . . .
C51 C 1.01102(13) 0.50443(10) 0.29347(7) 0.0197(2) Uani 1 1 d . . .
H51 H 1.0572 0.4782 0.2653 0.024 Uiso 1 1 calc R . .
C52 C 1.05907(14) 0.54309(10) 0.35992(7) 0.0213(3) Uani 1 1 d . . .
H52 H 1.1376 0.5423 0.3770 0.026 Uiso 1 1 calc R . .
C53 C 0.99260(15) 0.58281(10) 0.40131(7) 0.0223(3) Uani 1 1 d . . .
H53 H 1.0261 0.6098 0.4466 0.027 Uiso 1 1 calc R . .
C54 C 0.87738(14) 0.58315(10) 0.37673(7) 0.0211(3) Uani 1 1 d . . .
H54 H 0.8322 0.6108 0.4050 0.025 Uiso 1 1 calc R . .
C55 C 0.82825(13) 0.54292(10) 0.31049(7) 0.0188(2) Uani 1 1 d . . .
H55 H 0.7487 0.5418 0.2939 0.023 Uiso 1 1 calc R . .
S56 S 0.71686(3) 0.38297(2) 0.180062(16) 0.01697(6) Uani 1 1 d . . .
S61 S 1.30453(3) 0.08382(2) 0.467865(17) 0.01869(6) Uani 1 1 d . . .
C62 C 1.33517(13) -0.00768(9) 0.41757(7) 0.0177(2) Uani 1 1 d . . .
C63 C 1.29762(13) -0.08778(9) 0.42996(7) 0.0187(2) Uani 1 1 d . . .
C64 C 1.33578(16) -0.09351(11) 0.49083(8) 0.0255(3) Uani 1 1 d . . .
H64 H 1.3855 -0.0457 0.5251 0.031 Uiso 1 1 calc R . .
C65 C 1.30095(18) -0.16950(12) 0.50142(9) 0.0316(4) Uani 1 1 d . . .
H65 H 1.3284 -0.1738 0.5427 0.038 Uiso 1 1 calc R . .
C66 C 1.22688(18) -0.23871(11) 0.45238(10) 0.0329(4) Uani 1 1 d . . .
H66 H 1.2032 -0.2902 0.4601 0.040 Uiso 1 1 calc R . .
C67 C 1.18693(19) -0.23330(11) 0.39181(9) 0.0328(4) Uani 1 1 d . . .
H67 H 1.1354 -0.2808 0.3582 0.039 Uiso 1 1 calc R . .
C68 C 1.22264(16) -0.15809(10) 0.38060(8) 0.0264(3) Uani 1 1 d . . .
H68 H 1.1958 -0.1545 0.3390 0.032 Uiso 1 1 calc R . .
C69 C 1.39190(13) -0.00395(9) 0.36922(7) 0.0176(2) Uani 1 1 d . . .
C70 C 1.42593(14) -0.07826(9) 0.32460(7) 0.0198(3) Uani 1 1 d . . .
C71 C 1.47994(16) -0.13526(11) 0.34737(9) 0.0272(3) Uani 1 1 d . . .
H71 H 1.4960 -0.1268 0.3925 0.033 Uiso 1 1 calc R . .
C72 C 1.51029(18) -0.20431(12) 0.30416(10) 0.0335(4) Uani 1 1 d . . .
H72 H 1.5472 -0.2428 0.3199 0.040 Uiso 1 1 calc R . .
C73 C 1.48701(17) -0.21746(12) 0.23801(10) 0.0321(4) Uani 1 1 d . . .
H73 H 1.5078 -0.2649 0.2087 0.039 Uiso 1 1 calc R . .
C74 C 1.43346(17) -0.16138(11) 0.21490(9) 0.0286(3) Uani 1 1 d . . .
H74 H 1.4169 -0.1705 0.1697 0.034 Uiso 1 1 calc R . .
C75 C 1.40389(15) -0.09154(10) 0.25796(8) 0.0233(3) Uani 1 1 d . . .
H75 H 1.3685 -0.0526 0.2420 0.028 Uiso 1 1 calc R . .
S76 S 1.43397(3) 0.09324(2) 0.360876(17) 0.01762(6) Uani 1 1 d . . .
S81 S 1.26672(3) 0.19176(2) 0.312713(16) 0.01684(6) Uani 1 1 d . . .
C82 C 1.13221(12) 0.21787(9) 0.30647(7) 0.0161(2) Uani 1 1 d . . .
C83 C 1.09034(13) 0.23985(9) 0.24839(7) 0.0170(2) Uani 1 1 d . . .
C84 C 0.98178(14) 0.19807(11) 0.20625(7) 0.0234(3) Uani 1 1 d . . .
H84 H 0.9338 0.1544 0.2144 0.028 Uiso 1 1 calc R . .
C85 C 0.94431(16) 0.22063(13) 0.15235(8) 0.0289(3) Uani 1 1 d . . .
H85 H 0.8701 0.1929 0.1242 0.035 Uiso 1 1 calc R . .
C86 C 1.01442(17) 0.28313(12) 0.13951(8) 0.0292(3) Uani 1 1 d . . .
H86 H 0.9881 0.2983 0.1026 0.035 Uiso 1 1 calc R . .
C87 C 1.12317(17) 0.32379(11) 0.18036(8) 0.0269(3) Uani 1 1 d . . .
H87 H 1.1716 0.3662 0.1712 0.032 Uiso 1 1 calc R . .
C88 C 1.16113(14) 0.30243(10) 0.23470(7) 0.0210(3) Uani 1 1 d . . .
H88 H 1.2355 0.3304 0.2627 0.025 Uiso 1 1 calc R . .
C89 C 1.06821(12) 0.21202(9) 0.35169(7) 0.0172(2) Uani 1 1 d . . .
C90 C 0.94830(13) 0.22832(10) 0.34642(7) 0.0199(3) Uani 1 1 d . . .
C91 C 0.92352(16) 0.30323(11) 0.33712(8) 0.0249(3) Uani 1 1 d . . .
H91 H 0.9851 0.3465 0.3382 0.030 Uiso 1 1 calc R . .
C92 C 0.80943(18) 0.31470(14) 0.32636(9) 0.0340(4) Uani 1 1 d . . .
H92 H 0.7932 0.3656 0.3199 0.041 Uiso 1 1 calc R . .
C93 C 0.71924(17) 0.25215(16) 0.32502(9) 0.0390(5) Uani 1 1 d . . .
H93 H 0.6410 0.2593 0.3163 0.047 Uiso 1 1 calc R . .
C94 C 0.74326(16) 0.17931(15) 0.33638(9) 0.0365(4) Uani 1 1 d . . .
H94 H 0.6816 0.1373 0.3369 0.044 Uiso 1 1 calc R . .
C95 C 0.85709(15) 0.16706(12) 0.34711(9) 0.0277(3) Uani 1 1 d . . .
H95 H 0.8729 0.1168 0.3549 0.033 Uiso 1 1 calc R . .
S96 S 1.12598(3) 0.18069(2) 0.414666(17) 0.01835(6) Uani 1 1 d . . .
S101 S 1.34849(3) 0.28298(2) 0.525882(17) 0.01768(6) Uani 1 1 d . . .
C102 C 1.47758(12) 0.35576(9) 0.54704(7) 0.0163(2) Uani 1 1 d . . .
C103 C 1.51566(14) 0.41171(10) 0.61675(7) 0.0204(3) Uani 1 1 d . . .
C104 C 1.61303(18) 0.40192(13) 0.65615(8) 0.0308(4) Uani 1 1 d . . .
H104 H 1.6543 0.3587 0.6389 0.037 Uiso 1 1 calc R . .
C105 C 1.6501(2) 0.45579(17) 0.72123(9) 0.0464(6) Uani 1 1 d . . .
H105 H 1.7164 0.4489 0.7482 0.056 Uiso 1 1 calc R . .
C106 C 1.5907(2) 0.51897(17) 0.74647(10) 0.0526(7) Uani 1 1 d . . .
H106 H 1.6166 0.5557 0.7906 0.063 Uiso 1 1 calc R . .
C107 C 1.4941(2) 0.52870(15) 0.70760(11) 0.0479(6) Uani 1 1 d . . .
H107 H 1.4535 0.5723 0.7251 0.058 Uiso 1 1 calc R . .
C108 C 1.45530(17) 0.47492(12) 0.64266(9) 0.0321(4) Uani 1 1 d . . .
H108 H 1.3880 0.4814 0.6162 0.039 Uiso 1 1 calc R . .
C109 C 1.53730(12) 0.36221(8) 0.50036(6) 0.0155(2) Uani 1 1 d . . .
C110 C 1.64185(12) 0.42886(8) 0.51104(6) 0.0151(2) Uani 1 1 d . . .
C111 C 1.72858(13) 0.40837(9) 0.47684(7) 0.0170(2) Uani 1 1 d . . .
H111 H 1.7221 0.3510 0.4490 0.020 Uiso 1 1 calc R . .
C112 C 1.82382(13) 0.47079(10) 0.48307(7) 0.0196(2) Uani 1 1 d . . .
H112 H 1.8813 0.4561 0.4592 0.023 Uiso 1 1 calc R . .
C113 C 1.83500(14) 0.55482(10) 0.52422(7) 0.0211(3) Uani 1 1 d . . .
H113 H 1.9002 0.5975 0.5288 0.025 Uiso 1 1 calc R . .
C114 C 1.75013(14) 0.57579(9) 0.55855(7) 0.0205(3) Uani 1 1 d . . .
H114 H 1.7580 0.6330 0.5870 0.025 Uiso 1 1 calc R . .
C115 C 1.65364(13) 0.51389(9) 0.55180(7) 0.0180(2) Uani 1 1 d . . .
H115 H 1.5955 0.5294 0.5750 0.022 Uiso 1 1 calc R . .
S116 S 1.48093(3) 0.29504(2) 0.421017(16) 0.01600(6) Uani 1 1 d . . .
C200 C 1.0600(3) -0.0707(4) 0.1793(2) 0.099(2) Uani 0.902(5) 1 d PD A 1
H20A H 1.1215 -0.0352 0.1686 0.119 Uiso 0.902(5) 1 calc PR A 1
H20B H 1.0606 -0.1317 0.1564 0.119 Uiso 0.902(5) 1 calc PR A 1
Cl21 Cl 1.0931(2) -0.04982(9) 0.26281(7) 0.1081(6) Uani 0.902(5) 1 d PD A 1
Cl22 Cl 0.9272(2) -0.05032(17) 0.15101(11) 0.0826(4) Uani 0.902(5) 1 d PD A 1
C300 C 0.8972(6) -0.0078(4) 0.4325(4) 0.096(3) Uani 0.466(2) 1 d PD B 1
H30A H 0.9437 0.0437 0.4294 0.115 Uiso 0.466(2) 1 calc PR B 1
H30B H 0.8709 0.0099 0.4736 0.115 Uiso 0.466(2) 1 calc PR B 1
Cl31 Cl 0.7760(3) -0.04856(18) 0.36742(19) 0.1033(8) Uani 0.466(2) 1 d PD B 1
Cl32 Cl 0.9838(4) -0.0820(4) 0.4339(2) 0.187(2) Uani 0.466(2) 1 d PD B 1
C205 C 1.0504(18) -0.025(4) 0.1907(14) 0.099(2) Uani 0.098(5) 1 d PD A 2
H20C H 1.0992 -0.0642 0.1700 0.119 Uiso 0.098(5) 1 calc PR A 2
H20D H 1.0904 0.0342 0.1998 0.119 Uiso 0.098(5) 1 calc PR A 2
Cl26 Cl 1.0380(19) -0.0387(9) 0.2630(7) 0.1081(6) Uani 0.098(5) 1 d PD A 2
Cl27 Cl 0.918(2) -0.0466(19) 0.1375(9) 0.0826(4) Uani 0.098(5) 1 d PD A 2
C305 C 0.8711(14) -0.0495(6) 0.4051(5) 0.096(3) Uani 0.308(3) 1 d PD C 2
H30C H 0.9446 -0.0079 0.4138 0.115 Uiso 0.308(3) 1 calc PR C 2
H30D H 0.8327 -0.0280 0.4413 0.115 Uiso 0.308(3) 1 calc PR C 2
Cl36 Cl 0.7813(5) -0.0547(3) 0.3334(3) 0.1033(8) Uani 0.308(3) 1 d PD C 2
Cl37 Cl 0.9035(10) -0.1471(7) 0.4035(5) 0.187(2) Uani 0.308(3) 1 d PD C 2
C310 C 0.8322(12) -0.1048(11) 0.3873(11) 0.096(3) Uani 0.2258(19) 1 d PD D 3
H31A H 0.8199 -0.0629 0.4270 0.115 Uiso 0.2258(19) 1 calc PR D 3
H31B H 0.7555 -0.1305 0.3563 0.115 Uiso 0.2258(19) 1 calc PR D 3
Cl41 Cl 0.9237(5) -0.0527(3) 0.3528(3) 0.1033(8) Uani 0.2258(19) 1 d PD D 3
Cl42 Cl 0.8912(11) -0.1845(6) 0.4069(6) 0.187(2) Uani 0.2258(19) 1 d PD D 3

loop_
_atom_site_aniso_label
_atom_site_aniso_U_11
_atom_site_aniso_U_22
_atom_site_aniso_U_33
_atom_site_aniso_U_23
_atom_site_aniso_U_13
_atom_site_aniso_U_12
Mo1 0.01501(5) 0.01236(5) 0.01250(5) 0.00390(4) 0.00306(4) 0.00227(4)
S1 0.01940(15) 0.01354(13) 0.01614(14) 0.00458(11) 0.00654(11) 0.00321(11)
Mo2 0.01706(5) 0.01139(5) 0.01326(5) 0.00409(4) 0.00277(4) 0.00143(4)
C2 0.0159(6) 0.0130(5) 0.0158(5) 0.0032(4) 0.0030(4) 0.0018(4)
C3 0.0167(6) 0.0148(5) 0.0185(6) 0.0056(5) 0.0040(5) 0.0024(4)
C4 0.0290(7) 0.0187(6) 0.0189(6) 0.0067(5) 0.0049(5) 0.0036(5)
C5 0.0374(9) 0.0259(7) 0.0238(7) 0.0135(6) 0.0086(6) 0.0077(7)
C6 0.0309(8) 0.0219(7) 0.0336(8) 0.0157(6) 0.0110(7) 0.0073(6)
C7 0.0220(7) 0.0159(6) 0.0313(8) 0.0080(5) 0.0070(6) 0.0032(5)
C8 0.0179(6) 0.0155(6) 0.0217(6) 0.0044(5) 0.0042(5) 0.0020(5)
C9 0.0157(6) 0.0147(5) 0.0153(5) 0.0034(4) 0.0029(4) 0.0026(4)
C10 0.0195(6) 0.0161(6) 0.0196(6) 0.0044(5) 0.0077(5) 0.0047(5)
C11 0.0310(8) 0.0234(7) 0.0192(6) 0.0024(5) 0.0063(6) 0.0090(6)
C12 0.0483(12) 0.0305(9) 0.0239(8) -0.0023(7) 0.0120(8) 0.0128(8)
C13 0.0479(12) 0.0261(8) 0.0418(11) 0.0030(7) 0.0234(9) 0.0167(8)
C14 0.0301(9) 0.0274(8) 0.0446(10) 0.0102(7) 0.0158(8) 0.0154(7)
C15 0.0206(7) 0.0227(7) 0.0301(8) 0.0072(6) 0.0073(6) 0.0078(6)
S16 0.01927(15) 0.01473(13) 0.01467(13) 0.00413(11) 0.00562(11) 0.00317(11)
S21 0.01747(15) 0.02000(15) 0.01827(14) 0.00997(12) 0.00531(12) 0.00422(12)
C22 0.0189(6) 0.0161(5) 0.0172(6) 0.0076(5) 0.0048(5) 0.0048(5)
C23 0.0201(6) 0.0179(6) 0.0174(6) 0.0081(5) 0.0055(5) 0.0077(5)
C24 0.0261(7) 0.0206(6) 0.0238(7) 0.0126(5) 0.0064(6) 0.0075(5)
C25 0.0346(9) 0.0310(8) 0.0265(7) 0.0191(7) 0.0079(6) 0.0128(7)
C26 0.0359(9) 0.0343(9) 0.0207(7) 0.0129(6) 0.0034(6) 0.0136(7)
C27 0.0276(8) 0.0274(7) 0.0221(7) 0.0071(6) 0.0013(6) 0.0069(6)
C28 0.0220(7) 0.0213(6) 0.0207(6) 0.0085(5) 0.0048(5) 0.0061(5)
C29 0.0191(6) 0.0176(6) 0.0185(6) 0.0084(5) 0.0061(5) 0.0067(5)
C30 0.0194(6) 0.0237(6) 0.0183(6) 0.0093(5) 0.0070(5) 0.0076(5)
C31 0.0249(7) 0.0289(7) 0.0246(7) 0.0138(6) 0.0106(6) 0.0129(6)
C32 0.0257(8) 0.0453(10) 0.0266(8) 0.0187(7) 0.0111(6) 0.0186(7)
C33 0.0210(7) 0.0503(11) 0.0271(8) 0.0150(8) 0.0096(6) 0.0092(7)
C34 0.0240(8) 0.0379(9) 0.0346(9) 0.0153(7) 0.0119(7) 0.0027(7)
C35 0.0239(7) 0.0289(8) 0.0301(8) 0.0157(6) 0.0104(6) 0.0067(6)
S36 0.01999(15) 0.01995(15) 0.01549(14) 0.00690(12) 0.00640(12) 0.00721(12)
S41 0.01698(14) 0.01772(14) 0.01399(13) 0.00451(11) 0.00378(11) 0.00065(11)
C42 0.0169(6) 0.0151(5) 0.0161(5) 0.0044(4) 0.0031(4) 0.0015(4)
C43 0.0194(6) 0.0200(6) 0.0174(6) 0.0079(5) 0.0007(5) -0.0012(5)
C44 0.0191(7) 0.0309(8) 0.0243(7) 0.0139(6) 0.0035(5) 0.0018(6)
C45 0.0197(7) 0.0495(11) 0.0376(9) 0.0252(9) 0.0037(7) -0.0026(7)
C46 0.0316(9) 0.0436(11) 0.0417(11) 0.0225(9) -0.0052(8) -0.0179(8)
C47 0.0495(12) 0.0254(8) 0.0302(9) 0.0092(7) -0.0039(8) -0.0125(8)
C48 0.0360(9) 0.0198(7) 0.0223(7) 0.0060(6) 0.0027(6) -0.0025(6)
C49 0.0179(6) 0.0164(6) 0.0147(5) 0.0045(4) 0.0032(4) 0.0027(5)
C50 0.0190(6) 0.0159(5) 0.0145(5) 0.0051(4) 0.0027(5) 0.0016(5)
C51 0.0206(6) 0.0191(6) 0.0195(6) 0.0070(5) 0.0043(5) 0.0041(5)
C52 0.0189(6) 0.0234(7) 0.0198(6) 0.0091(5) -0.0001(5) 0.0008(5)
C53 0.0263(7) 0.0237(7) 0.0141(6) 0.0066(5) 0.0013(5) 0.0002(6)
C54 0.0257(7) 0.0224(6) 0.0152(6) 0.0062(5) 0.0056(5) 0.0045(5)
C55 0.0205(6) 0.0208(6) 0.0157(6) 0.0070(5) 0.0041(5) 0.0047(5)
S56 0.01845(15) 0.01741(14) 0.01344(13) 0.00470(11) 0.00340(11) 0.00048(11)
S61 0.02678(17) 0.01437(14) 0.01606(14) 0.00632(11) 0.00616(12) 0.00395(12)
C62 0.0222(6) 0.0136(5) 0.0166(6) 0.0057(4) 0.0024(5) 0.0029(5)
C63 0.0226(6) 0.0152(6) 0.0189(6) 0.0076(5) 0.0037(5) 0.0038(5)
C64 0.0309(8) 0.0218(7) 0.0205(7) 0.0100(5) -0.0020(6) -0.0013(6)
C65 0.0375(9) 0.0294(8) 0.0287(8) 0.0196(7) -0.0024(7) -0.0011(7)
C66 0.0398(10) 0.0219(7) 0.0370(9) 0.0182(7) -0.0004(8) -0.0014(7)
C67 0.0418(10) 0.0185(7) 0.0317(9) 0.0109(6) -0.0036(7) -0.0047(7)
C68 0.0358(9) 0.0177(6) 0.0217(7) 0.0088(5) -0.0017(6) -0.0012(6)
C69 0.0206(6) 0.0141(5) 0.0173(6) 0.0053(4) 0.0025(5) 0.0034(5)
C70 0.0214(6) 0.0154(6) 0.0227(6) 0.0057(5) 0.0069(5) 0.0040(5)
C71 0.0309(8) 0.0239(7) 0.0298(8) 0.0101(6) 0.0084(6) 0.0125(6)
C72 0.0349(9) 0.0249(8) 0.0443(10) 0.0110(7) 0.0135(8) 0.0151(7)
C73 0.0305(9) 0.0228(7) 0.0403(10) 0.0021(7) 0.0172(7) 0.0064(6)
C74 0.0319(8) 0.0241(7) 0.0263(8) 0.0019(6) 0.0136(7) 0.0015(6)
C75 0.0289(8) 0.0193(6) 0.0217(7) 0.0060(5) 0.0087(6) 0.0038(6)
S76 0.01969(15) 0.01429(13) 0.01972(15) 0.00653(11) 0.00590(12) 0.00313(11)
S81 0.01801(15) 0.01816(14) 0.01406(13) 0.00513(11) 0.00358(11) 0.00410(12)
C82 0.0168(6) 0.0147(5) 0.0151(5) 0.0043(4) 0.0021(4) 0.0017(4)
C83 0.0184(6) 0.0175(6) 0.0137(5) 0.0036(4) 0.0029(4) 0.0046(5)
C84 0.0207(7) 0.0262(7) 0.0182(6) 0.0037(5) 0.0018(5) 0.0013(5)
C85 0.0248(8) 0.0375(9) 0.0190(7) 0.0046(6) -0.0006(6) 0.0083(7)
C86 0.0354(9) 0.0366(9) 0.0191(7) 0.0112(6) 0.0050(6) 0.0172(7)
C87 0.0343(9) 0.0278(8) 0.0243(7) 0.0149(6) 0.0073(6) 0.0100(7)
C88 0.0225(7) 0.0211(6) 0.0199(6) 0.0087(5) 0.0032(5) 0.0042(5)
C89 0.0169(6) 0.0156(5) 0.0173(6) 0.0050(5) 0.0030(5) 0.0007(5)
C90 0.0176(6) 0.0235(6) 0.0165(6) 0.0049(5) 0.0038(5) 0.0027(5)
C91 0.0284(8) 0.0280(7) 0.0196(6) 0.0068(6) 0.0070(6) 0.0111(6)
C92 0.0363(10) 0.0470(11) 0.0208(7) 0.0076(7) 0.0083(7) 0.0242(9)
C93 0.0254(8) 0.0659(14) 0.0211(7) 0.0035(8) 0.0076(6) 0.0199(9)
C94 0.0209(8) 0.0530(12) 0.0258(8) 0.0027(8) 0.0087(6) -0.0021(8)
C95 0.0218(7) 0.0320(8) 0.0263(7) 0.0073(6) 0.0077(6) -0.0007(6)
S96 0.01881(15) 0.01890(15) 0.01788(14) 0.00834(12) 0.00443(12) 0.00079(12)
S101 0.02035(15) 0.01528(14) 0.01553(14) 0.00340(11) 0.00590(12) 0.00011(12)
C102 0.0184(6) 0.0141(5) 0.0148(5) 0.0037(4) 0.0037(4) 0.0018(4)
C103 0.0239(7) 0.0189(6) 0.0144(6) 0.0023(5) 0.0064(5) -0.0027(5)
C104 0.0355(9) 0.0330(9) 0.0195(7) 0.0094(6) 0.0004(6) -0.0006(7)
C105 0.0474(12) 0.0596(14) 0.0185(8) 0.0109(8) -0.0029(8) -0.0136(11)
C106 0.0526(13) 0.0592(14) 0.0189(8) -0.0111(8) 0.0159(8) -0.0272(11)
C107 0.0437(12) 0.0405(11) 0.0382(11) -0.0163(9) 0.0276(10) -0.0121(9)
C108 0.0290(8) 0.0280(8) 0.0297(8) -0.0044(6) 0.0150(7) -0.0011(7)
C109 0.0186(6) 0.0123(5) 0.0142(5) 0.0034(4) 0.0035(4) 0.0026(4)
C110 0.0178(6) 0.0133(5) 0.0138(5) 0.0047(4) 0.0032(4) 0.0026(4)
C111 0.0201(6) 0.0148(5) 0.0157(5) 0.0044(4) 0.0052(5) 0.0033(5)
C112 0.0195(6) 0.0214(6) 0.0184(6) 0.0071(5) 0.0065(5) 0.0030(5)
C113 0.0217(7) 0.0191(6) 0.0208(6) 0.0077(5) 0.0038(5) -0.0019(5)
C114 0.0259(7) 0.0135(5) 0.0200(6) 0.0044(5) 0.0049(5) 0.0017(5)
C115 0.0209(6) 0.0139(5) 0.0191(6) 0.0045(5) 0.0067(5) 0.0041(5)
S116 0.01992(15) 0.01306(13) 0.01347(13) 0.00333(10) 0.00445(11) 0.00070(11)
C200 0.054(2) 0.166(6) 0.131(4) 0.106(4) 0.035(2) 0.048(3)
Cl21 0.1137(14) 0.0789(7) 0.1006(9) 0.0177(6) -0.0358(8) 0.0288(8)
Cl22 0.0580(7) 0.0662(6) 0.1058(12) 0.0186(8) -0.0128(7) 0.0225(5)
C300 0.105(6) 0.072(5) 0.132(9) 0.051(6) 0.052(6) 0.016(5)
Cl31 0.1070(13) 0.0616(8) 0.137(3) 0.0293(15) 0.0485(18) -0.0090(8)
Cl32 0.157(3) 0.215(5) 0.164(3) 0.010(3) 0.010(2) 0.126(4)
C205 0.054(2) 0.166(6) 0.131(4) 0.106(4) 0.035(2) 0.048(3)
Cl26 0.1137(14) 0.0789(7) 0.1006(9) 0.0177(6) -0.0358(8) 0.0288(8)
Cl27 0.0580(7) 0.0662(6) 0.1058(12) 0.0186(8) -0.0128(7) 0.0225(5)
C305 0.105(6) 0.072(5) 0.132(9) 0.051(6) 0.052(6) 0.016(5)
Cl36 0.1070(13) 0.0616(8) 0.137(3) 0.0293(15) 0.0485(18) -0.0090(8)
Cl37 0.157(3) 0.215(5) 0.164(3) 0.010(3) 0.010(2) 0.126(4)
C310 0.105(6) 0.072(5) 0.132(9) 0.051(6) 0.052(6) 0.016(5)
Cl41 0.1070(13) 0.0616(8) 0.137(3) 0.0293(15) 0.0485(18) -0.0090(8)
Cl42 0.157(3) 0.215(5) 0.164(3) 0.010(3) 0.010(2) 0.126(4)

loop_
_atom_type_symbol
_atom_type_description
_atom_type_scat_dispersion_real
_atom_type_scat_dispersion_imag
_atom_type_scat_source
C C 0.0033 0.0016 'International Tables Vol C Tables 4.2.6.8 and 6.1.1.4'
H H 0.0000 0.0000 'International Tables Vol C Tables 4.2.6.8 and 6.1.1.4'
S S 0.1246 0.1234 'International Tables Vol C Tables 4.2.6.8 and 6.1.1.4'
Mo Mo -1.6832 0.6857 'International Tables Vol C Tables 4.2.6.8 and 6.1.1.4'
Cl Cl 0.1484 0.1585 'International Tables Vol C Tables 4.2.6.8 and 6.1.1.4'

loop_
_geom_angle_atom_site_label_1
_geom_angle_atom_site_label_2
_geom_angle_atom_site_label_3
_geom_angle
S56 Mo1 S21 138.912(14)
S56 Mo1 S16 133.234(14)
S21 Mo1 S16 80.771(14)
S56 Mo1 S1 79.148(14)
S21 Mo1 S1 136.939(14)
S16 Mo1 S1 80.802(13)
S56 Mo1 S36 87.627(14)
S21 Mo1 S36 82.048(13)
S16 Mo1 S36 129.684(14)
S1 Mo1 S36 80.482(13)
S56 Mo1 S41 80.950(14)
S21 Mo1 S41 80.746(13)
S16 Mo1 S41 84.460(14)
S1 Mo1 S41 135.242(13)
S36 Mo1 S41 138.094(13)
C2 S1 Mo1 108.29(5)
S61 Mo2 S81 135.795(14)
S61 Mo2 S116 136.192(14)
S81 Mo2 S116 80.746(13)
S61 Mo2 S76 81.722(13)
S81 Mo2 S76 79.613(14)
S116 Mo2 S76 83.731(13)
S61 Mo2 S101 82.188(14)
S81 Mo2 S101 135.860(14)
S116 Mo2 S101 81.187(13)
S76 Mo2 S101 137.361(14)
S61 Mo2 S96 83.170(14)
S81 Mo2 S96 81.342(13)
S116 Mo2 S96 133.977(13)
S76 Mo2 S96 133.441(14)
S101 Mo2 S96 82.961(15)
C9 C2 C3 126.16(12)
C9 C2 S1 118.58(10)
C3 C2 S1 115.13(10)
C8 C3 C4 118.76(13)
C8 C3 C2 122.36(13)
C4 C3 C2 118.86(13)
C5 C4 C3 120.47(15)
C4 C5 C6 120.23(15)
C5 C6 C7 119.74(14)
C8 C7 C6 120.47(15)
C7 C8 C3 120.32(14)
C2 C9 C10 124.19(12)
C2 C9 S16 119.95(10)
C10 C9 S16 115.70(10)
C15 C10 C11 119.57(14)
C15 C10 C9 121.11(14)
C11 C10 C9 119.24(13)
C12 C11 C10 120.29(16)
C13 C12 C11 119.88(18)
C12 C13 C14 119.98(16)
C13 C14 C15 120.63(17)
C10 C15 C14 119.64(16)
C9 S16 Mo1 108.31(5)
C22 S21 Mo1 105.76(5)
C29 C22 C23 124.29(13)
C29 C22 S21 119.87(11)
C23 C22 S21 115.80(10)
C24 C23 C28 119.18(14)
C24 C23 C22 120.48(14)
C28 C23 C22 120.21(13)
C25 C24 C23 120.08(16)
C26 C25 C24 120.36(15)
C25 C26 C27 119.99(15)
C28 C27 C26 119.83(16)
C27 C28 C23 120.52(14)
C22 C29 C30 122.13(13)
C22 C29 S36 120.08(11)
C30 C29 S36 117.79(10)
C31 C30 C35 119.18(15)
C31 C30 C29 120.69(14)
C35 C30 C29 119.89(13)
C32 C31 C30 120.23(16)
C31 C32 C33 120.48(16)
C34 C33 C32 119.64(17)
C33 C34 C35 120.31(17)
C34 C35 C30 120.08(16)
C29 S36 Mo1 105.54(5)
C42 S41 Mo1 109.12(5)
C49 C42 C43 124.98(13)
C49 C42 S41 119.33(11)
C43 C42 S41 115.66(10)
C44 C43 C48 119.08(15)
C44 C43 C42 120.26(14)
C48 C43 C42 120.56(15)
C45 C44 C43 120.51(17)
C46 C45 C44 120.05(19)
C47 C46 C45 119.69(17)
C46 C47 C48 120.69(19)
C47 C48 C43 119.98(18)
C42 C49 C50 124.75(13)
C42 C49 S56 119.65(11)
C50 C49 S56 115.27(10)
C51 C50 C55 118.96(13)
C51 C50 C49 120.75(13)
C55 C50 C49 120.22(13)
C52 C51 C50 120.22(14)
C53 C52 C51 120.22(14)
C54 C53 C52 120.17(14)
C53 C54 C55 119.77(14)
C54 C55 C50 120.64(14)
C49 S56 Mo1 109.59(5)
C62 S61 Mo2 106.70(5)
C69 C62 C63 123.73(13)
C69 C62 S61 120.24(11)
C63 C62 S61 116.03(11)
C64 C63 C68 119.34(14)
C64 C63 C62 120.54(14)
C68 C63 C62 120.12(13)
C65 C64 C63 119.82(15)
C66 C65 C64 120.47(16)
C65 C66 C67 120.19(15)
C66 C67 C68 119.66(16)
C67 C68 C63 120.49(15)
C62 C69 C70 124.68(13)
C62 C69 S76 119.36(11)
C70 C69 S76 115.88(11)
C71 C70 C75 119.02(14)
C71 C70 C69 121.65(14)
C75 C70 C69 119.33(13)
C72 C71 C70 120.10(17)
C71 C72 C73 120.47(17)
C74 C73 C72 119.92(16)
C73 C74 C75 119.95(17)
C74 C75 C70 120.53(16)
C69 S76 Mo2 106.84(5)
C82 S81 Mo2 107.76(5)
C89 C82 C83 124.88(13)
C89 C82 S81 119.86(11)
C83 C82 S81 115.11(10)
C88 C83 C84 119.36(14)
C88 C83 C82 119.55(13)
C84 C83 C82 121.08(13)
C85 C84 C83 119.78(16)
C86 C85 C84 120.46(16)
C85 C86 C87 120.17(15)
C86 C87 C88 119.93(16)
C87 C88 C83 120.28(15)
C82 C89 C90 122.30(13)
C82 C89 S96 119.57(11)
C90 C89 S96 118.08(10)
C95 C90 C91 118.87(15)
C95 C90 C89 120.50(14)
C91 C90 C89 120.54(14)
C92 C91 C90 120.34(18)
C93 C92 C91 120.21(19)
C94 C93 C92 119.85(17)
C93 C94 C95 120.41(19)
C94 C95 C90 120.24(18)
C89 S96 Mo2 107.43(5)
C102 S101 Mo2 107.99(5)
C109 C102 C103 123.81(13)
C109 C102 S101 120.40(11)
C103 C102 S101 115.74(10)
C104 C103 C108 119.63(16)
C104 C103 C102 119.98(15)
C108 C103 C102 120.38(15)
C103 C104 C105 119.9(2)
C106 C105 C104 120.3(2)
C107 C106 C105 120.01(18)
C106 C107 C108 120.4(2)
C103 C108 C107 119.8(2)
C102 C109 C110 125.40(12)
C102 C109 S116 118.79(11)
C110 C109 S116 115.52(10)
C115 C110 C111 118.37(13)
C115 C110 C109 121.65(12)
C111 C110 C109 119.87(12)
C112 C111 C110 120.97(13)
C111 C112 C113 120.06(14)
C114 C113 C112 119.51(14)
C113 C114 C115 120.74(13)
C114 C115 C110 120.35(13)
C109 S116 Mo2 109.02(5)
Cl22 C200 Cl21 113.5(2)
Cl32 C300 Cl31 112.1(4)
Cl26 C205 Cl27 112.7(5)
Cl37 C305 Cl36 113.2(4)
Cl42 C310 Cl41 110.7(4)

loop_
_geom_bond_atom_site_label_1
_geom_bond_atom_site_label_2
_geom_bond_distance
Mo1 S56 2.3597(4)
Mo1 S21 2.3624(4)
Mo1 S16 2.3650(4)
Mo1 S1 2.3650(4)
Mo1 S36 2.3686(4)
Mo1 S41 2.3730(4)
S1 C2 1.7174(14)
Mo2 S61 2.3575(4)
Mo2 S81 2.3587(4)
Mo2 S116 2.3591(4)
Mo2 S76 2.3629(4)
Mo2 S101 2.3740(4)
Mo2 S96 2.3740(4)
C2 C9 1.3850(19)
C2 C3 1.4812(19)
C3 C8 1.403(2)
C3 C4 1.405(2)
C4 C5 1.389(2)
C5 C6 1.390(2)
C6 C7 1.391(2)
C7 C8 1.388(2)
C9 C10 1.4851(19)
C9 S16 1.7143(14)
C10 C15 1.395(2)
C10 C11 1.398(2)
C11 C12 1.397(2)
C12 C13 1.386(3)
C13 C14 1.388(3)
C14 C15 1.395(2)
S21 C22 1.7227(15)
C22 C29 1.3841(19)
C22 C23 1.484(2)
C23 C24 1.395(2)
C23 C28 1.401(2)
C24 C25 1.391(2)
C25 C26 1.389(3)
C26 C27 1.390(3)
C27 C28 1.389(2)
C29 C30 1.482(2)
C29 S36 1.7221(15)
C30 C31 1.397(2)
C30 C35 1.399(2)
C31 C32 1.385(2)
C32 C33 1.390(3)
C33 C34 1.386(3)
C34 C35 1.393(2)
S41 C42 1.7209(14)
C42 C49 1.3797(19)
C42 C43 1.484(2)
C43 C44 1.398(2)
C43 C48 1.399(2)
C44 C45 1.392(2)
C45 C46 1.390(3)
C46 C47 1.386(4)
C47 C48 1.392(3)
C49 C50 1.484(2)
C49 S56 1.7163(15)
C50 C51 1.399(2)
C50 C55 1.401(2)
C51 C52 1.392(2)
C52 C53 1.390(2)
C53 C54 1.388(2)
C54 C55 1.392(2)
S61 C62 1.7186(15)
C62 C69 1.380(2)
C62 C63 1.4829(19)
C63 C64 1.392(2)
C63 C68 1.396(2)
C64 C65 1.391(2)
C65 C66 1.379(3)
C66 C67 1.387(3)
C67 C68 1.388(2)
C69 C70 1.484(2)
C69 S76 1.7173(14)
C70 C71 1.396(2)
C70 C75 1.401(2)
C71 C72 1.389(2)
C72 C73 1.391(3)
C73 C74 1.384(3)
C74 C75 1.392(2)
S81 C82 1.7121(15)
C82 C89 1.3841(19)
C82 C83 1.4794(19)
C83 C88 1.399(2)
C83 C84 1.399(2)
C84 C85 1.390(2)
C85 C86 1.383(3)
C86 C87 1.388(3)
C87 C88 1.389(2)
C89 C90 1.482(2)
C89 S96 1.7178(15)
C90 C95 1.396(2)
C90 C91 1.399(2)
C91 C92 1.389(2)
C92 C93 1.385(3)
C93 C94 1.381(3)
C94 C95 1.390(3)
S101 C102 1.7172(15)
C102 C109 1.3811(19)
C102 C103 1.489(2)
C103 C104 1.390(2)
C103 C108 1.393(2)
C104 C105 1.398(3)
C105 C106 1.381(4)
C106 C107 1.377(4)
C107 C108 1.396(3)
C109 C110 1.4855(19)
C109 S116 1.7222(14)
C110 C115 1.4007(19)
C110 C111 1.4040(19)
C111 C112 1.390(2)
C112 C113 1.391(2)
C113 C114 1.388(2)
C114 C115 1.392(2)
C200 Cl22 1.719(3)
C200 Cl21 1.743(4)
C300 Cl32 1.727(5)
C300 Cl31 1.739(5)
C205 Cl26 1.722(5)
C205 Cl27 1.722(5)
C305 Cl37 1.724(5)
C305 Cl36 1.730(5)
C310 Cl42 1.731(5)
C310 Cl41 1.733(5)

loop_
_geom_torsion_atom_site_label_1
_geom_torsion_atom_site_label_2
_geom_torsion_atom_site_label_3
_geom_torsion_atom_site_label_4
_geom_torsion
S56 Mo1 S1 C2 -120.03(5)
S21 Mo1 S1 C2 83.21(5)
S16 Mo1 S1 C2 17.49(5)
S36 Mo1 S1 C2 150.57(5)
S41 Mo1 S1 C2 -54.92(5)
Mo1 S1 C2 C9 -18.20(12)
Mo1 S1 C2 C3 165.77(9)
C9 C2 C3 C8 -38.7(2)
S1 C2 C3 C8 136.94(13)
C9 C2 C3 C4 142.66(15)
S1 C2 C3 C4 -41.66(17)
C8 C3 C4 C5 0.1(2)
C2 C3 C4 C5 178.78(15)
C3 C4 C5 C6 0.3(3)
C4 C5 C6 C7 -0.4(3)
C5 C6 C7 C8 0.0(3)
C6 C7 C8 C3 0.4(2)
C4 C3 C8 C7 -0.4(2)
C2 C3 C8 C7 -179.05(14)
C3 C2 C9 C10 5.8(2)
S1 C2 C9 C10 -169.75(11)
C3 C2 C9 S16 -179.01(11)
S1 C2 C9 S16 5.45(17)
C2 C9 C10 C15 -62.9(2)
S16 C9 C10 C15 121.74(14)
C2 C9 C10 C11 113.89(17)
S16 C9 C10 C11 -61.49(17)
C15 C10 C11 C12 1.4(3)
C9 C10 C11 C12 -175.45(16)
C10 C11 C12 C13 -0.7(3)
C11 C12 C13 C14 -0.4(3)
C12 C13 C14 C15 0.9(3)
C11 C10 C15 C14 -0.9(2)
C9 C10 C15 C14 175.90(15)
C13 C14 C15 C10 -0.3(3)
C2 C9 S16 Mo1 10.17(13)
C10 C9 S16 Mo1 -174.24(9)
S56 Mo1 S16 C9 50.38(6)
S21 Mo1 S16 C9 -156.08(5)
S1 Mo1 S16 C9 -15.17(5)
S36 Mo1 S16 C9 -84.55(5)
S41 Mo1 S16 C9 122.43(5)
S56 Mo1 S21 C22 -98.42(5)
S16 Mo1 S21 C22 111.17(5)
S1 Mo1 S21 C22 45.44(6)
S36 Mo1 S21 C22 -21.36(5)
S41 Mo1 S21 C22 -163.00(5)
Mo1 S21 C22 C29 18.53(13)
Mo1 S21 C22 C23 -159.11(9)
C29 C22 C23 C24 133.85(16)
S21 C22 C23 C24 -48.63(17)
C29 C22 C23 C28 -50.3(2)
S21 C22 C23 C28 127.18(13)
C28 C23 C24 C25 -0.9(2)
C22 C23 C24 C25 174.94(14)
C23 C24 C25 C26 -0.9(3)
C24 C25 C26 C27 1.8(3)
C25 C26 C27 C28 -0.9(3)
C26 C27 C28 C23 -0.9(2)
C24 C23 C28 C27 1.8(2)
C22 C23 C28 C27 -174.06(14)
C23 C22 C29 C30 -3.1(2)
S21 C22 C29 C30 179.46(11)
C23 C22 C29 S36 177.39(11)
S21 C22 C29 S36 -0.04(17)
C22 C29 C30 C31 -53.0(2)
S36 C29 C30 C31 126.53(14)
C22 C29 C30 C35 121.36(16)
S36 C29 C30 C35 -59.13(18)
C35 C30 C31 C32 -1.4(2)
C29 C30 C31 C32 173.01(15)
C30 C31 C32 C33 -1.1(3)
C31 C32 C33 C34 2.1(3)
C32 C33 C34 C35 -0.6(3)
C33 C34 C35 C30 -1.9(3)
C31 C30 C35 C34 2.9(2)
C29 C30 C35 C34 -171.53(15)
C22 C29 S36 Mo1 -18.40(13)
C30 C29 S36 Mo1 162.07(10)
S56 Mo1 S36 C29 161.43(5)
S21 Mo1 S36 C29 21.30(5)
S16 Mo1 S36 C29 -49.65(5)
S1 Mo1 S36 C29 -119.18(5)
S41 Mo1 S36 C29 87.80(5)
S56 Mo1 S41 C42 -9.92(5)
S21 Mo1 S41 C42 133.13(5)
S16 Mo1 S41 C42 -145.35(5)
S1 Mo1 S41 C42 -74.37(5)
S36 Mo1 S41 C42 66.17(5)
Mo1 S41 C42 C49 9.52(13)
Mo1 S41 C42 C43 -172.26(9)
C49 C42 C43 C44 134.54(16)
S41 C42 C43 C44 -43.57(18)
C49 C42 C43 C48 -49.2(2)
S41 C42 C43 C48 132.68(13)
C48 C43 C44 C45 -0.8(2)
C42 C43 C44 C45 175.46(15)
C43 C44 C45 C46 0.2(3)
C44 C45 C46 C47 0.4(3)
C45 C46 C47 C48 -0.4(3)
C46 C47 C48 C43 -0.3(3)
C44 C43 C48 C47 0.9(2)
C42 C43 C48 C47 -175.40(16)
C43 C42 C49 C50 -6.5(2)
S41 C42 C49 C50 171.57(11)
C43 C42 C49 S56 -179.62(11)
S41 C42 C49 S56 -1.57(17)
C42 C49 C50 C51 -49.7(2)
S56 C49 C50 C51 123.69(13)
C42 C49 C50 C55 133.45(15)
S56 C49 C50 C55 -53.15(17)
C55 C50 C51 C52 -0.2(2)
C49 C50 C51 C52 -177.05(13)
C50 C51 C52 C53 -1.1(2)
C51 C52 C53 C54 0.9(2)
C52 C53 C54 C55 0.5(2)
C53 C54 C55 C50 -1.8(2)
C51 C50 C55 C54 1.6(2)
C49 C50 C55 C54 178.48(13)
C42 C49 S56 Mo1 -7.26(13)
C50 C49 S56 Mo1 178.97(9)
S21 Mo1 S56 C49 -55.20(6)
S16 Mo1 S56 C49 82.81(5)
S1 Mo1 S56 C49 149.00(5)
S36 Mo1 S56 C49 -130.24(5)
S41 Mo1 S56 C49 9.30(5)
S81 Mo2 S61 C62 47.32(6)
S116 Mo2 S61 C62 -90.29(6)
S76 Mo2 S61 C62 -18.42(6)
S101 Mo2 S61 C62 -158.80(6)
S96 Mo2 S61 C62 117.41(6)
Mo2 S61 C62 C69 15.34(14)
Mo2 S61 C62 C63 -164.87(10)
C69 C62 C63 C64 122.91(18)
S61 C62 C63 C64 -56.87(19)
C69 C62 C63 C68 -57.6(2)
S61 C62 C63 C68 122.61(15)
C68 C63 C64 C65 1.3(3)
C62 C63 C64 C65 -179.17(17)
C63 C64 C65 C66 -1.3(3)
C64 C65 C66 C67 0.4(3)
C65 C66 C67 C68 0.5(3)
C66 C67 C68 C63 -0.5(3)
C64 C63 C68 C67 -0.4(3)
C62 C63 C68 C67 -179.92(17)
C63 C62 C69 C70 -1.8(2)
S61 C62 C69 C70 177.93(12)
C63 C62 C69 S76 -178.53(11)
S61 C62 C69 S76 1.24(18)
C62 C69 C70 C71 -45.8(2)
S76 C69 C70 C71 130.98(15)
C62 C69 C70 C75 134.47(16)
S76 C69 C70 C75 -48.74(18)
C75 C70 C71 C72 -0.5(3)
C69 C70 C71 C72 179.81(17)
C70 C71 C72 C73 -0.2(3)
C71 C72 C73 C74 0.1(3)
C72 C73 C74 C75 0.5(3)
C73 C74 C75 C70 -1.2(3)
C71 C70 C75 C74 1.2(2)
C69 C70 C75 C74 -179.12(15)
C62 C69 S76 Mo2 -17.13(13)
C70 C69 S76 Mo2 165.90(10)
S61 Mo2 S76 C69 19.01(5)
S81 Mo2 S76 C69 -120.73(5)
S116 Mo2 S76 C69 157.57(5)
S101 Mo2 S76 C69 87.86(6)
S96 Mo2 S76 C69 -53.33(6)
S61 Mo2 S81 C82 87.71(5)
S116 Mo2 S81 C82 -120.51(5)
S76 Mo2 S81 C82 154.23(5)
S101 Mo2 S81 C82 -53.51(5)
S96 Mo2 S81 C82 16.92(5)
Mo2 S81 C82 C89 -15.52(13)
Mo2 S81 C82 C83 168.56(9)
C89 C82 C83 C88 131.69(16)
S81 C82 C83 C88 -52.63(16)
C89 C82 C83 C84 -49.4(2)
S81 C82 C83 C84 126.31(13)
C88 C83 C84 C85 -1.6(2)
C82 C83 C84 C85 179.44(15)
C83 C84 C85 C86 1.1(3)
C84 C85 C86 C87 0.2(3)
C85 C86 C87 C88 -0.8(3)
C86 C87 C88 C83 0.2(2)
C84 C83 C88 C87 1.0(2)
C82 C83 C88 C87 179.97(14)
C83 C82 C89 C90 -0.5(2)
S81 C82 C89 C90 -175.96(11)
C83 C82 C89 S96 176.84(11)
S81 C82 C89 S96 1.36(17)
C82 C89 C90 C95 125.65(16)
S96 C89 C90 C95 -51.71(18)
C82 C89 C90 C91 -50.8(2)
S96 C89 C90 C91 131.79(13)
C95 C90 C91 C92 -2.4(2)
C89 C90 C91 C92 174.18(14)
C90 C91 C92 C93 0.3(3)
C91 C92 C93 C94 2.0(3)
C92 C93 C94 C95 -2.1(3)
C93 C94 C95 C90 -0.1(3)
C91 C90 C95 C94 2.3(2)
C89 C90 C95 C94 -174.28(15)
C82 C89 S96 Mo2 13.42(13)
C90 C89 S96 Mo2 -169.15(10)
S61 Mo2 S96 C89 -154.79(5)
S81 Mo2 S96 C89 -16.33(5)
S116 Mo2 S96 C89 51.77(6)
S76 Mo2 S96 C89 -83.04(5)
S101 Mo2 S96 C89 122.28(5)
S61 Mo2 S101 C102 125.82(5)
S81 Mo2 S101 C102 -80.33(5)
S116 Mo2 S101 C102 -13.50(5)
S76 Mo2 S101 C102 57.14(5)
S96 Mo2 S101 C102 -150.15(5)
Mo2 S101 C102 C109 12.26(13)
Mo2 S101 C102 C103 -170.15(10)
C109 C102 C103 C104 -71.3(2)
S101 C102 C103 C104 111.21(15)
C109 C102 C103 C108 107.71(18)
S101 C102 C103 C108 -69.79(17)
C108 C103 C104 C105 -0.4(3)
C102 C103 C104 C105 178.59(17)
C103 C104 C105 C106 -0.3(3)
C104 C105 C106 C107 0.5(3)
C105 C106 C107 C108 0.1(3)
C104 C103 C108 C107 1.0(3)
C102 C103 C108 C107 -178.02(17)
C106 C107 C108 C103 -0.8(3)
C103 C102 C109 C110 -4.8(2)
S101 C102 C109 C110 172.55(11)
C103 C102 C109 S116 -178.27(11)
S101 C102 C109 S116 -0.89(17)
C102 C109 C110 C115 -37.4(2)
S116 C109 C110 C115 136.27(12)
C102 C109 C110 C111 146.51(14)
S116 C109 C110 C111 -39.87(16)
C115 C110 C111 C112 -0.1(2)
C109 C110 C111 C112 176.16(13)
C110 C111 C112 C113 0.7(2)
C111 C112 C113 C114 -0.4(2)
C112 C113 C114 C115 -0.6(2)
C113 C114 C115 C110 1.2(2)
C111 C110 C115 C114 -0.9(2)
C109 C110 C115 C114 -177.06(13)
C102 C109 S116 Mo2 -11.11(12)
C110 C109 S116 Mo2 174.82(9)
S61 Mo2 S116 C109 -55.58(5)
S81 Mo2 S116 C109 152.86(5)
S76 Mo2 S116 C109 -126.69(5)
S101 Mo2 S116 C109 13.30(5)
S96 Mo2 S116 C109 84.52(5)
